data_4061491
loop_
_publ_author_name
'Tredget, Cara S.'
'Lawrence, Sally C.'
'Ward, Benjamin D.'
'Howe, Robert G.'
'Cowley, Andrew R.'
'Mountford, Philip'

_publ_section_title
;
A Family of Scandium and Yttrium Tris((trimethylsilyl)methyl) 
Complexes with Neutral N~3~ Donor Ligands
;
_journal_issue 13
_journal_name_full Organometallics
_journal_page_first 3136
_journal_page_last 3148
_journal_paper_doi 10.1021/om050209r
_journal_volume 24
_journal_year 2005
_chemical_formula_moiety ' C28 H55 N6 Sc Si3, 2(C7 H8) '
_chemical_formula_sum 'C42 H71 N6 Sc Si3'
_chemical_formula_weight 789.28
_space_group_IT_number 14
_symmetry_cell_setting monoclinic
_symmetry_space_group_name_Hall '-P 2yn'
_symmetry_space_group_name_H-M 'P 1 21/n 1'
_cell_angle_alpha 90
_cell_angle_beta 101.2652(4)
_cell_angle_gamma 90
_cell_formula_units_Z 4
_cell_length_a 12.4871(2)
_cell_length_b 16.0885(2)
_cell_length_c 24.0879(3)
_cell_measurement_temperature 150
_cell_volume 4745.99(11)
_diffrn_ambient_temperature 150
_exptl_crystal_density_diffrn 1.105
_cod_depositor_comments
;
The following automatic conversions were performed:
'_symmetry_cell_setting' value 'Monoclinic' changed to 'monoclinic'
according to '/home/saulius/struct/CIF-dictionaries/cif_core.dic'
dictionary named 'cif_core.dic' version 2.4.1 from 2010-06-29.

Automatic conversion script
Id: cif_fix_enum 1527 2010-12-29 10:47:43Z saulius 
;
_cod_original_sg_symbol_H-M 'P 21/n'
_cod_database_code 4061491

loop_
_symmetry_equiv_pos_as_xyz
x,y,z
-x,-y,-z
-x+1/2,y+1/2,-z+1/2
x+1/2,-y+1/2,z+1/2

loop_
_atom_site_label
_atom_site_type_symbol
_atom_site_fract_x
_atom_site_fract_y
_atom_site_fract_z
_atom_site_U_iso_or_equiv
_atom_site_occupancy
_atom_site_adp_type
Sc1 Sc 0.06856(3) 0.67173(2) 0.257749(16) 0.0254 1.0000 Uani
N1 N 0.20501(13) 0.56800(10) 0.25394(7) 0.0266 1.0000 Uani
N2 N 0.31256(14) 0.58750(10) 0.25570(7) 0.0268 1.0000 Uani
C1 C 0.20209(17) 0.48512(12) 0.25072(9) 0.0292 1.0000 Uani
C2 C 0.30628(19) 0.45225(13) 0.25005(9) 0.0329 1.0000 Uani
C3 C 0.37567(18) 0.51882(13) 0.25337(9) 0.0308 1.0000 Uani
C4 C 0.09888(19) 0.43718(13) 0.24922(10) 0.0364 1.0000 Uani
C5 C 0.49544(19) 0.52376(14) 0.25532(12) 0.0405 1.0000 Uani
N3 N 0.18308(14) 0.73566(10) 0.19817(7) 0.0270 1.0000 Uani
N4 N 0.29257(14) 0.71750(10) 0.20653(7) 0.0264 1.0000 Uani
C6 C 0.16479(18) 0.78145(13) 0.15099(9) 0.0300 1.0000 Uani
C7 C 0.26061(18) 0.79120(13) 0.12939(9) 0.0323 1.0000 Uani
C8 C 0.34139(17) 0.75011(13) 0.16549(9) 0.0297 1.0000 Uani
C9 C 0.05581(19) 0.81915(15) 0.12795(10) 0.0362 1.0000 Uani
C10 C 0.45963(19) 0.73944(15) 0.16467(10) 0.0383 1.0000 Uani
N5 N 0.22844(14) 0.73125(11) 0.31733(7) 0.0279 1.0000 Uani
N6 N 0.33118(13) 0.71558(10) 0.30742(7) 0.0259 1.0000 Uani
C11 C 0.24556(18) 0.77751(13) 0.36452(9) 0.0314 1.0000 Uani
C12 C 0.35755(18) 0.79024(14) 0.38438(9) 0.0330 1.0000 Uani
C13 C 0.41091(17) 0.75083(13) 0.34741(9) 0.0287 1.0000 Uani
C14 C 0.1535(2) 0.81209(16) 0.38857(11) 0.0419 1.0000 Uani
C15 C 0.52920(17) 0.74395(15) 0.34574(10) 0.0345 1.0000 Uani
C16 C 0.34582(16) 0.67324(12) 0.25678(8) 0.0255 1.0000 Uani
C17 C -0.03504(19) 0.78868(14) 0.26043(10) 0.0316 1.0000 Uani
Si1 Si -0.16885(5) 0.78616(4) 0.28345(3) 0.0332 1.0000 Uani
C18 C -0.24710(19) 0.68734(16) 0.26210(11) 0.0409 1.0000 Uani
C19 C -0.2643(2) 0.87281(18) 0.25264(14) 0.0529 1.0000 Uani
C20 C -0.1516(2) 0.79776(17) 0.36237(11) 0.0431 1.0000 Uani
C21 C 0.02630(19) 0.60077(15) 0.33201(10) 0.0339 1.0000 Uani
Si2 Si 0.10690(5) 0.55345(4) 0.39697(3) 0.0360 1.0000 Uani
C22 C 0.2532(2) 0.52867(17) 0.39463(11) 0.0441 1.0000 Uani
C23 C 0.0440(2) 0.45319(18) 0.41493(13) 0.0516 1.0000 Uani
C24 C 0.1145(3) 0.6228(2) 0.46052(12) 0.0608 1.0000 Uani
C25 C -0.03863(18) 0.61672(15) 0.17872(9) 0.0319 1.0000 Uani
Si3 Si -0.01426(5) 0.56788(4) 0.11254(3) 0.0360 1.0000 Uani
C26 C 0.1328(2) 0.5482(2) 0.10959(12) 0.0557 1.0000 Uani
C27 C -0.0681(3) 0.6312(2) 0.04716(12) 0.0577 1.0000 Uani
C28 C -0.0845(2) 0.46429(17) 0.10032(13) 0.0517 1.0000 Uani
C29 C 0.6754(2) 0.5367(2) 0.42117(13) 0.0573 1.0000 Uani
C30 C 0.7518(2) 0.5987(2) 0.43717(13) 0.0592 1.0000 Uani
C31 C 0.7286(3) 0.6665(2) 0.46693(12) 0.0580 1.0000 Uani
C32 C 0.6275(3) 0.6745(2) 0.48116(12) 0.0572 1.0000 Uani
C33 C 0.5499(3) 0.6129(2) 0.46524(13) 0.0615 1.0000 Uani
C34 C 0.5742(3) 0.5451(2) 0.43582(13) 0.0588 1.0000 Uani
C35 C 0.7037(3) 0.4615(3) 0.38904(19) 0.0874 1.0000 Uani
C36 C 0.4509(3) 0.5897(3) 0.04090(15) 0.0707 1.0000 Uani
C37 C 0.5047(4) 0.5393(2) 0.08594(18) 0.0813 1.0000 Uani
C38 C 0.6074(4) 0.5605(3) 0.11371(16) 0.0790 1.0000 Uani
C39 C 0.6593(3) 0.6256(3) 0.09821(15) 0.0732 1.0000 Uani
C40 C 0.6096(3) 0.6758(2) 0.05620(15) 0.0681 1.0000 Uani
C41 C 0.5059(3) 0.6589(2) 0.02685(13) 0.0628 1.0000 Uani
C42 C 0.3387(4) 0.5697(5) 0.0101(2) 0.1333 1.0000 Uani
H171 H 0.003(3) 0.827(2) 0.2777(14) 0.053(8) 1.0000 Uiso
H172 H -0.049(2) 0.802(2) 0.2226(15) 0.056(9) 1.0000 Uiso
H211 H -0.024(3) 0.634(2) 0.3455(14) 0.065(10) 1.0000 Uiso
H212 H -0.018(2) 0.5563(19) 0.3136(12) 0.046(7) 1.0000 Uiso
H251 H -0.083(3) 0.665(2) 0.1695(13) 0.056(8) 1.0000 Uiso
H252 H -0.080(3) 0.5798(19) 0.1926(13) 0.051(8) 1.0000 Uiso
H21 H 0.3258 0.3922 0.2476 0.0400 1.0000 Uiso
H41 H 0.1141 0.3764 0.2468 0.0435 1.0000 Uiso
H42 H 0.0702 0.4487 0.2844 0.0435 1.0000 Uiso
H43 H 0.0434 0.4545 0.2154 0.0435 1.0000 Uiso
H51 H 0.5254 0.4665 0.2531 0.0495 1.0000 Uiso
H52 H 0.5319 0.5505 0.2916 0.0495 1.0000 Uiso
H53 H 0.5094 0.5576 0.2226 0.0495 1.0000 Uiso
H71 H 0.2683 0.8222 0.0944 0.0392 1.0000 Uiso
H91 H 0.0594 0.8508 0.0926 0.0434 1.0000 Uiso
H92 H 0.0353 0.8577 0.1567 0.0434 1.0000 Uiso
H93 H -0.0002 0.7742 0.1191 0.0434 1.0000 Uiso
H101 H 0.4773 0.7685 0.1309 0.0476 1.0000 Uiso
H102 H 0.5043 0.7638 0.1999 0.0476 1.0000 Uiso
H103 H 0.4767 0.6789 0.1627 0.0476 1.0000 Uiso
H121 H 0.3919 0.8220 0.4190 0.0393 1.0000 Uiso
H141 H 0.1834 0.8445 0.4236 0.0511 1.0000 Uiso
H142 H 0.1082 0.8494 0.3601 0.0511 1.0000 Uiso
H143 H 0.1073 0.7655 0.3982 0.0511 1.0000 Uiso
H151 H 0.5730 0.7741 0.3788 0.0410 1.0000 Uiso
H152 H 0.5431 0.7691 0.3098 0.0410 1.0000 Uiso
H153 H 0.5509 0.6840 0.3474 0.0410 1.0000 Uiso
H161 H 0.4260 0.6728 0.2571 0.0308 1.0000 Uiso
H181 H -0.3181 0.6891 0.2754 0.0497 1.0000 Uiso
H182 H -0.2615 0.6818 0.2200 0.0497 1.0000 Uiso
H183 H -0.2033 0.6387 0.2796 0.0497 1.0000 Uiso
H191 H -0.3343 0.8678 0.2667 0.0646 1.0000 Uiso
H192 H -0.2296 0.9276 0.2645 0.0646 1.0000 Uiso
H193 H -0.2796 0.8689 0.2104 0.0646 1.0000 Uiso
H201 H -0.2249 0.7962 0.3733 0.0532 1.0000 Uiso
H202 H -0.1154 0.8521 0.3743 0.0532 1.0000 Uiso
H203 H -0.1055 0.7512 0.3815 0.0532 1.0000 Uiso
H221 H 0.2895 0.5035 0.4315 0.0523 1.0000 Uiso
H222 H 0.2922 0.5809 0.3879 0.0523 1.0000 Uiso
H223 H 0.2557 0.4884 0.3633 0.0523 1.0000 Uiso
H231 H 0.0893 0.4292 0.4501 0.0630 1.0000 Uiso
H232 H -0.0315 0.4641 0.4212 0.0630 1.0000 Uiso
H233 H 0.0409 0.4130 0.3830 0.0630 1.0000 Uiso
H241 H 0.1587 0.5949 0.4946 0.0724 1.0000 Uiso
H242 H 0.1499 0.6766 0.4537 0.0724 1.0000 Uiso
H243 H 0.0392 0.6337 0.4671 0.0724 1.0000 Uiso
H261 H 0.1375 0.5220 0.0725 0.0682 1.0000 Uiso
H262 H 0.1735 0.6021 0.1135 0.0682 1.0000 Uiso
H263 H 0.1656 0.5102 0.1412 0.0682 1.0000 Uiso
H271 H -0.0525 0.6016 0.0131 0.0697 1.0000 Uiso
H272 H -0.0317 0.6868 0.0505 0.0697 1.0000 Uiso
H273 H -0.1488 0.6387 0.0432 0.0697 1.0000 Uiso
H281 H -0.0700 0.4394 0.0645 0.0616 1.0000 Uiso
H282 H -0.1649 0.4719 0.0972 0.0616 1.0000 Uiso
H283 H -0.0558 0.4264 0.1327 0.0616 1.0000 Uiso
H301 H 0.8252 0.5940 0.4268 0.0697 1.0000 Uiso
H311 H 0.7853 0.7104 0.4784 0.0677 1.0000 Uiso
H321 H 0.6102 0.7242 0.5027 0.0684 1.0000 Uiso
H331 H 0.4762 0.6181 0.4753 0.0745 1.0000 Uiso
H341 H 0.5178 0.5009 0.4247 0.0691 1.0000 Uiso
H351 H 0.6395 0.4232 0.3810 0.0999 1.0000 Uiso
H352 H 0.7673 0.4318 0.4124 0.0999 1.0000 Uiso
H353 H 0.7231 0.4798 0.3526 0.0999 1.0000 Uiso
H371 H 0.4680 0.4886 0.0974 0.1035 1.0000 Uiso
H381 H 0.6440 0.5261 0.1465 0.0965 1.0000 Uiso
H391 H 0.7360 0.6377 0.1178 0.0876 1.0000 Uiso
H401 H 0.6488 0.7262 0.0462 0.0831 1.0000 Uiso
H411 H 0.4704 0.6964 -0.0045 0.0758 1.0000 Uiso
H421 H 0.3148 0.6123 -0.0201 0.1621 1.0000 Uiso
H422 H 0.2875 0.5700 0.0372 0.1621 1.0000 Uiso
H423 H 0.3385 0.5135 -0.0077 0.1621 1.0000 Uiso

loop_
_atom_site_aniso_label
_atom_site_aniso_U_11
_atom_site_aniso_U_22
_atom_site_aniso_U_33
_atom_site_aniso_U_23
_atom_site_aniso_U_13
_atom_site_aniso_U_12
Sc1 0.02477(18) 0.02441(18) 0.02738(19) -0.00001(14) 0.00619(14) 0.00100(15)
N1 0.0270(8) 0.0243(8) 0.0286(8) 0.0000(6) 0.0056(7) -0.0002(7)
N2 0.0264(8) 0.0227(8) 0.0323(9) 0.0003(7) 0.0079(7) 0.0026(6)
C1 0.0356(11) 0.0231(9) 0.0290(10) -0.0001(8) 0.0068(8) -0.0003(8)
C2 0.0400(12) 0.0244(9) 0.0356(11) -0.0001(8) 0.0107(9) 0.0041(8)
C3 0.0347(11) 0.0258(10) 0.0334(11) 0.0004(8) 0.0104(9) 0.0055(8)
C4 0.0394(12) 0.0259(10) 0.0436(13) 0.0000(9) 0.0071(10) -0.0049(9)
C5 0.0352(12) 0.0289(11) 0.0596(15) 0.0010(10) 0.0150(11) 0.0068(9)
N3 0.0267(8) 0.0256(8) 0.0290(9) 0.0019(7) 0.0062(7) 0.0024(7)
N4 0.0259(8) 0.0252(8) 0.0289(8) 0.0001(7) 0.0077(7) 0.0012(6)
C6 0.0349(11) 0.0270(10) 0.0283(10) 0.0013(8) 0.0064(8) 0.0008(8)
C7 0.0372(11) 0.0316(10) 0.0291(10) 0.0028(8) 0.0093(8) -0.0001(9)
C8 0.0345(11) 0.0265(9) 0.0307(10) -0.0007(8) 0.0130(8) -0.0021(8)
C9 0.0354(11) 0.0380(12) 0.0350(11) 0.0093(9) 0.0064(9) 0.0053(9)
C10 0.0373(12) 0.0387(12) 0.0430(13) 0.0037(10) 0.0183(10) 0.0025(10)
N5 0.0252(8) 0.0292(8) 0.0308(9) -0.0024(7) 0.0090(7) 0.0007(7)
N6 0.0234(8) 0.0263(8) 0.0281(8) -0.0013(7) 0.0051(6) 0.0017(7)
C11 0.0336(11) 0.0311(10) 0.0304(10) -0.0032(8) 0.0081(8) -0.0009(9)
C12 0.0330(11) 0.0342(11) 0.0311(11) -0.0051(9) 0.0049(8) -0.0009(9)
C13 0.0298(10) 0.0263(9) 0.0294(10) 0.0014(8) 0.0045(8) -0.0024(8)
C14 0.0389(12) 0.0496(14) 0.0393(12) -0.0124(10) 0.0128(10) 0.0028(10)
C15 0.0284(10) 0.0379(11) 0.0364(11) -0.0024(9) 0.0043(9) -0.0012(9)
C16 0.0272(9) 0.0217(9) 0.0280(9) 0.0004(7) 0.0065(7) 0.0018(8)
C17 0.0353(11) 0.0264(10) 0.0340(12) -0.0002(9) 0.0085(9) 0.0015(9)
Si1 0.0307(3) 0.0326(3) 0.0384(3) -0.0005(2) 0.0124(2) 0.0015(2)
C18 0.0295(11) 0.0444(13) 0.0504(14) -0.0066(11) 0.0116(10) -0.0028(10)
C19 0.0409(14) 0.0512(15) 0.0693(19) 0.0130(13) 0.0179(13) 0.0127(12)
C20 0.0397(13) 0.0508(14) 0.0425(13) -0.0071(11) 0.0174(10) -0.0034(11)
C21 0.0324(11) 0.0336(11) 0.0368(12) 0.0015(9) 0.0093(9) 0.0007(9)
Si2 0.0379(3) 0.0388(3) 0.0321(3) 0.0053(3) 0.0085(2) 0.0045(3)
C22 0.0382(12) 0.0540(15) 0.0385(13) 0.0099(11) 0.0036(10) 0.0040(11)
C23 0.0478(15) 0.0485(14) 0.0613(17) 0.0211(13) 0.0174(13) 0.0078(12)
C24 0.082(2) 0.0625(18) 0.0359(14) -0.0016(13) 0.0082(14) 0.0103(16)
C25 0.0321(11) 0.0324(11) 0.0314(11) 0.0012(9) 0.0070(9) -0.0009(9)
Si3 0.0394(3) 0.0392(3) 0.0298(3) -0.0024(2) 0.0078(2) -0.0006(3)
C26 0.0467(15) 0.079(2) 0.0444(14) -0.0157(14) 0.0170(12) -0.0007(14)
C27 0.080(2) 0.0600(17) 0.0345(13) 0.0049(12) 0.0140(13) 0.0067(15)
C28 0.0590(17) 0.0435(14) 0.0515(15) -0.0106(12) 0.0081(12) -0.0050(12)
C29 0.0481(16) 0.0699(19) 0.0473(15) 0.0011(14) -0.0070(12) 0.0043(14)
C30 0.0421(15) 0.081(2) 0.0515(16) 0.0008(15) 0.0012(12) -0.0009(14)
C31 0.0555(17) 0.0692(19) 0.0446(15) 0.0079(14) -0.0015(12) -0.0141(15)
C32 0.0701(19) 0.0644(18) 0.0365(14) 0.0054(13) 0.0091(13) 0.0026(15)
C33 0.0543(17) 0.087(2) 0.0453(15) 0.0115(15) 0.0143(13) -0.0045(16)
C34 0.0520(16) 0.0657(18) 0.0552(17) 0.0061(14) 0.0015(13) -0.0115(14)
C35 0.071(2) 0.090(3) 0.088(3) -0.021(2) -0.016(2) 0.015(2)
C36 0.0544(18) 0.106(3) 0.0572(19) -0.034(2) 0.0234(15) -0.0171(18)
C37 0.127(4) 0.0532(19) 0.078(3) -0.0095(17) 0.057(3) -0.008(2)
C38 0.087(3) 0.089(3) 0.064(2) 0.004(2) 0.025(2) 0.035(2)
C39 0.0511(17) 0.116(3) 0.0520(18) -0.014(2) 0.0090(14) 0.017(2)
C40 0.0593(18) 0.083(2) 0.065(2) -0.0099(18) 0.0211(16) -0.0067(17)
C41 0.0559(17) 0.091(2) 0.0427(15) 0.0080(15) 0.0128(13) 0.0072(17)
C42 0.073(3) 0.242(7) 0.090(3) -0.068(4) 0.029(2) -0.053(4)

loop_
_geom_bond_atom_site_label_1
_geom_bond_site_symmetry_1
_geom_bond_atom_site_label_2
_geom_bond_site_symmetry_2
_geom_bond_distance
_geom_bond_publ_flag
Sc1 . N1 . 2.3996(17) yes
Sc1 . N3 . 2.4422(17) yes
Sc1 . N5 . 2.4173(17) yes
Sc1 . C17 . 2.291(2) yes
Sc1 . C21 . 2.269(2) yes
Sc1 . C25 . 2.281(2) yes
N1 . N2 . 1.372(2) yes
N1 . C1 . 1.336(3) yes
N2 . C3 . 1.365(3) yes
N2 . C16 . 1.439(2) yes
C1 . C2 . 1.407(3) yes
C1 . C4 . 1.496(3) yes
C2 . C3 . 1.370(3) yes
C2 . H21 . 1.000 no
C3 . C5 . 1.489(3) yes
C4 . H41 . 1.000 no
C4 . H42 . 1.000 no
C4 . H43 . 1.000 no
C5 . H51 . 1.000 no
C5 . H52 . 1.000 no
C5 . H53 . 1.000 no
N3 . N4 . 1.374(2) yes
N3 . C6 . 1.336(3) yes
N4 . C8 . 1.364(3) yes
N4 . C16 . 1.449(3) yes
C6 . C7 . 1.404(3) yes
C6 . C9 . 1.494(3) yes
C7 . C8 . 1.367(3) yes
C7 . H71 . 1.000 no
C8 . C10 . 1.490(3) yes
C9 . H91 . 1.000 no
C9 . H92 . 1.000 no
C9 . H93 . 1.000 no
C10 . H101 . 1.000 no
C10 . H102 . 1.000 no
C10 . H103 . 1.000 no
N5 . N6 . 1.374(2) yes
N5 . C11 . 1.340(3) yes
N6 . C13 . 1.366(3) yes
N6 . C16 . 1.440(3) yes
C11 . C12 . 1.402(3) yes
C11 . C14 . 1.492(3) yes
C12 . C13 . 1.368(3) yes
C12 . H121 . 1.000 no
C13 . C15 . 1.490(3) yes
C14 . H141 . 1.000 no
C14 . H142 . 1.000 no
C14 . H143 . 1.000 no
C15 . H151 . 1.000 no
C15 . H152 . 1.000 no
C15 . H153 . 1.000 no
C16 . H161 . 1.000 no
C17 . Si1 . 1.861(2) yes
C17 . H171 . 0.84(3) no
C17 . H172 . 0.92(3) no
Si1 . C18 . 1.884(3) yes
Si1 . C19 . 1.889(3) yes
Si1 . C20 . 1.880(3) yes
C18 . H181 . 1.000 no
C18 . H182 . 1.000 no
C18 . H183 . 1.000 no
C19 . H191 . 1.000 no
C19 . H192 . 1.000 no
C19 . H193 . 1.000 no
C20 . H201 . 1.000 no
C20 . H202 . 1.000 no
C20 . H203 . 1.000 no
C21 . Si2 . 1.851(2) yes
C21 . H211 . 0.92(4) no
C21 . H212 . 0.96(3) no
Si2 . C22 . 1.882(3) yes
Si2 . C23 . 1.881(3) yes
Si2 . C24 . 1.882(3) yes
C22 . H221 . 1.000 no
C22 . H222 . 1.000 no
C22 . H223 . 1.000 no
C23 . H231 . 1.000 no
C23 . H232 . 1.000 no
C23 . H233 . 1.000 no
C24 . H241 . 1.000 no
C24 . H242 . 1.000 no
C24 . H243 . 1.000 no
C25 . Si3 . 1.855(2) yes
C25 . H251 . 0.96(3) no
C25 . H252 . 0.90(3) no
Si3 . C26 . 1.878(3) yes
Si3 . C27 . 1.886(3) yes
Si3 . C28 . 1.879(3) yes
C26 . H261 . 1.000 no
C26 . H262 . 1.000 no
C26 . H263 . 1.000 no
C27 . H271 . 1.000 no
C27 . H272 . 1.000 no
C27 . H273 . 1.000 no
C28 . H281 . 1.000 no
C28 . H282 . 1.000 no
C28 . H283 . 1.000 no
C29 . C30 . 1.383(5) yes
C29 . C34 . 1.384(4) yes
C29 . C35 . 1.515(5) yes
C30 . C31 . 1.366(5) yes
C30 . H301 . 1.000 no
C31 . C32 . 1.378(4) yes
C31 . H311 . 1.000 no
C32 . C33 . 1.387(5) yes
C32 . H321 . 1.000 no
C33 . C34 . 1.366(5) yes
C33 . H331 . 1.000 no
C34 . H341 . 1.000 no
C35 . H351 . 1.000 no
C35 . H352 . 1.000 no
C35 . H353 . 1.000 no
C36 . C37 . 1.415(6) yes
C36 . C41 . 1.384(5) yes
C36 . C42 . 1.487(5) yes
C37 . C38 . 1.369(6) yes
C37 . H371 . 1.000 no
C38 . C39 . 1.324(6) yes
C38 . H381 . 1.000 no
C39 . C40 . 1.347(5) yes
C39 . H391 . 1.000 no
C40 . C41 . 1.377(5) yes
C40 . H401 . 1.000 no
C41 . H411 . 1.000 no
C42 . H421 . 1.000 no
C42 . H422 . 1.000 no
C42 . H423 . 1.000 no
